data_4509167
loop_
_publ_author_name
'Han, Lei'
'Zhou, Yan'
'Zhao, Wen-Na'
'Li, Xing'
'Liang, Yun-Xiao'

_publ_section_title
;
 Assembly of Metal&#x2212;Organic Frameworks with Helical Layer: From 2D
 Parallel Interpenetrated Layer to 3D Self-Penetrating Network
;
_journal_issue 2
_journal_name_full 'Crystal Growth &amp; Design'
_journal_page_first 660
_journal_paper_doi 10.1021/cg800945m
_journal_volume 9
_journal_year 2009
_chemical_formula_moiety 'C22 H13 Co F6 N O4'
_chemical_formula_sum 'C22 H13 Co F6 N O4'
_chemical_formula_weight 528.26
_chemical_name_systematic
; 
 ? 
;
_space_group_IT_number 15
_symmetry_cell_setting monoclinic
_symmetry_space_group_name_Hall '-C 2yc'
_symmetry_space_group_name_H-M 'C 1 2/c 1'
_atom_sites_solution_hydrogens geom
_atom_sites_solution_primary direct
_atom_sites_solution_secondary difmap
_audit_creation_method SHELXL-97
_cell_angle_alpha 90.00
_cell_angle_beta 122.29(3)
_cell_angle_gamma 90.00
_cell_formula_units_Z 8
_cell_length_a 30.102(6)
_cell_length_b 7.6184(15)
_cell_length_c 23.820(5)
_cell_measurement_reflns_used 2647
_cell_measurement_temperature 293(2)
_cell_measurement_theta_max 27.46
_cell_measurement_theta_min 3.11
_cell_volume 4618(2)
_computing_cell_refinement 'SAINT (Bruker, 2003)'
_computing_data_collection 'SMART (Bruker, 2003)'
_computing_data_reduction SAINT
_computing_molecular_graphics 'SHELXTL (Sheldrick, 1997a)'
_computing_publication_material 'SHELXTL (Sheldrick, 1997a)'
_computing_structure_refinement 'SHELXL-97 (Sheldrick, 1997b)'
_computing_structure_solution 'SHELXS-97 (Sheldrick, 1997b)'
_diffrn_ambient_temperature 293(2)
_diffrn_detector_area_resol_mean 8.40
_diffrn_measured_fraction_theta_full 0.984
_diffrn_measured_fraction_theta_max 0.984
_diffrn_measurement_device_type 'BRUKER SMART CCD Apex II'
_diffrn_measurement_method '\w scans'
_diffrn_radiation_monochromator graphite
_diffrn_radiation_source 'fine-focus sealed tube'
_diffrn_radiation_type MoK\a
_diffrn_radiation_wavelength 0.71073
_diffrn_reflns_av_R_equivalents 0.0434
_diffrn_reflns_av_sigmaI/netI 0.0363
_diffrn_reflns_limit_h_max 38
_diffrn_reflns_limit_h_min -38
_diffrn_reflns_limit_k_max 9
_diffrn_reflns_limit_k_min -9
_diffrn_reflns_limit_l_max 30
_diffrn_reflns_limit_l_min -30
_diffrn_reflns_number 21319
_diffrn_reflns_theta_full 27.46
_diffrn_reflns_theta_max 27.46
_diffrn_reflns_theta_min 3.11
_diffrn_standards_decay_% 0
_diffrn_standards_interval_count none
_diffrn_standards_number 0
_exptl_absorpt_coefficient_mu 0.819
_exptl_absorpt_correction_T_max 0.9081
_exptl_absorpt_correction_T_min 0.6896
_exptl_absorpt_correction_type multi-scan
_exptl_absorpt_process_details 'SADABS (Sheldrick, 1996)'
_exptl_crystal_colour blue
_exptl_crystal_density_diffrn 1.520
_exptl_crystal_density_method 'not measured'
_exptl_crystal_description block
_exptl_crystal_F_000 2120
_exptl_crystal_size_max 0.49
_exptl_crystal_size_mid 0.28
_exptl_crystal_size_min 0.12
_refine_diff_density_max 0.434
_refine_diff_density_min -0.295
_refine_diff_density_rms 0.058
_refine_ls_extinction_coef 0.00000(8)
_refine_ls_extinction_expression Fc^*^=kFc[1+0.001xFc^2^\l^3^/sin(2\q)]^-1/4^
_refine_ls_extinction_method SHELXL
_refine_ls_goodness_of_fit_ref 1.085
_refine_ls_hydrogen_treatment constr
_refine_ls_matrix_type full
_refine_ls_number_parameters 308
_refine_ls_number_reflns 5204
_refine_ls_number_restraints 0
_refine_ls_restrained_S_all 1.085
_refine_ls_R_factor_all 0.0621
_refine_ls_R_factor_gt 0.0428
_refine_ls_shift/su_max 0.546
_refine_ls_shift/su_mean 0.002
_refine_ls_structure_factor_coef Fsqd
_refine_ls_weighting_details 'calc w=1/[\s^2^(Fo^2^)+(0.0298P)^2^+9.9052P] where P=(Fo^2^+2Fc^2^)/3'
_refine_ls_weighting_scheme calc
_refine_ls_wR_factor_gt 0.0957
_refine_ls_wR_factor_ref 0.1027
_reflns_number_gt 4030
_reflns_number_total 5204
_reflns_threshold_expression >2sigma(I)
_cod_data_source_file cg800945msup2.cif
_cod_data_source_block a
_cod_original_cell_volume 4618.0(16)
_cod_original_sg_symbol_H-M C2/c
_cod_database_code 4509167

loop_
_symmetry_equiv_pos_as_xyz
'x, y, z'
'-x, y, -z+1/2'
'x+1/2, y+1/2, z'
'-x+1/2, y+1/2, -z+1/2'
'-x, -y, -z'
'x, -y, z-1/2'
'-x+1/2, -y+1/2, -z'
'x+1/2, -y+1/2, z-1/2'

loop_
_atom_site_label
_atom_site_type_symbol
_atom_site_fract_x
_atom_site_fract_y
_atom_site_fract_z
_atom_site_U_iso_or_equiv
_atom_site_adp_type
_atom_site_occupancy
_atom_site_symmetry_multiplicity
_atom_site_calc_flag
_atom_site_refinement_flags
Co1 Co 0.034602(14) -0.14422(4) 0.024400(16) 0.02884(11) Uani 1 1 d .
F1 F 0.23447(8) 0.4867(3) 0.48120(8) 0.0661(6) Uani 1 1 d .
F2 F 0.18454(8) 0.2731(3) 0.42462(9) 0.0601(5) Uani 1 1 d .
F3 F 0.25205(7) 0.3334(3) 0.42001(9) 0.0664(6) Uani 1 1 d .
F4 F 0.25343(7) 0.7242(3) 0.41478(9) 0.0638(6) Uani 1 1 d .
F5 F 0.18954(8) 0.7909(3) 0.31725(9) 0.0570(5) Uani 1 1 d .
F6 F 0.23958(8) 0.5745(3) 0.33089(10) 0.0638(6) Uani 1 1 d .
O1 O 0.06468(8) 0.9934(3) 0.48201(10) 0.0474(5) Uani 1 1 d .
O2 O 0.00974(8) 0.2731(3) 0.06246(9) 0.0464(5) Uani 1 1 d .
O3 O 0.00988(8) 0.7657(3) 0.44154(10) 0.0454(5) Uani 1 1 d .
O4 O 0.06371(9) 0.0425(3) 0.09922(10) 0.0497(6) Uani 1 1 d .
N1 N 0.10124(9) -0.2974(3) 0.07538(11) 0.0345(5) Uani 1 1 d .
C1 C 0.04919(11) 0.8508(4) 0.45131(13) 0.0374(6) Uani 1 1 d .
C2 C 0.12313(13) 0.1861(4) 0.22538(14) 0.0484(8) Uani 1 1 d .
H2A H 0.1295 0.0705 0.2192 0.058 Uiso 1 1 calc R
C3 C 0.15433(12) 0.2639(4) 0.28718(14) 0.0469(8) Uani 1 1 d .
H3A H 0.1815 0.2004 0.3219 0.056 Uiso 1 1 calc R
C4 C 0.08076(11) 0.7753(4) 0.42527(14) 0.0389(6) Uani 1 1 d .
C5 C 0.17839(10) 0.5316(4) 0.36441(13) 0.0363(6) Uani 1 1 d .
C6 C 0.21287(12) 0.4044(5) 0.42296(14) 0.0480(8) Uani 1 1 d .
C7 C 0.21553(12) 0.6555(5) 0.35728(15) 0.0477(8) Uani 1 1 d .
C8 C 0.04938(12) 0.1919(4) 0.10613(13) 0.0390(7) Uani 1 1 d .
C9 C 0.12324(12) 0.8659(4) 0.43222(15) 0.0448(7) Uani 1 1 d .
H9A H 0.1311 0.9773 0.4511 0.054 Uiso 1 1 calc R
C10 C 0.14519(11) 0.4351(4) 0.29738(13) 0.0348(6) Uani 1 1 d .
C11 C 0.14296(11) 0.6276(4) 0.38310(13) 0.0360(6) Uani 1 1 d .
C12 C 0.10022(12) 0.5375(4) 0.37586(15) 0.0461(7) Uani 1 1 d .
H12A H 0.0920 0.4267 0.3565 0.055 Uiso 1 1 calc R
C13 C 0.10490(11) 0.5273(4) 0.24416(13) 0.0373(6) Uani 1 1 d .
H13A H 0.0985 0.6430 0.2502 0.045 Uiso 1 1 calc R
C14 C 0.07419(11) 0.4507(4) 0.18245(13) 0.0380(6) Uani 1 1 d .
H14A H 0.0477 0.5151 0.1473 0.046 Uiso 1 1 calc R
C15 C 0.08283(11) 0.2777(4) 0.17298(13) 0.0367(6) Uani 1 1 d .
C16 C 0.06977(12) 0.6096(4) 0.39692(16) 0.0480(8) Uani 1 1 d .
H16A H 0.0415 0.5466 0.3921 0.058 Uiso 1 1 calc R
C17 C 0.15407(12) 0.7927(4) 0.41149(15) 0.0435(7) Uani 1 1 d .
H17A H 0.1826 0.8551 0.4167 0.052 Uiso 1 1 calc R
C18 C 0.19107(15) -0.3308(6) 0.1615(2) 0.0752(12) Uani 1 1 d .
H18A H 0.2216 -0.2816 0.1967 0.090 Uiso 1 1 calc R
C19 C 0.14623(13) -0.2323(5) 0.12581(17) 0.0597(9) Uani 1 1 d .
H19A H 0.1472 -0.1150 0.1372 0.072 Uiso 1 1 calc R
C20 C 0.10087(13) -0.4643(4) 0.05970(17) 0.0506(8) Uani 1 1 d .
H20A H 0.0699 -0.5119 0.0246 0.061 Uiso 1 1 calc R
C21 C 0.14440(17) -0.5697(5) 0.0933(2) 0.0763(12) Uani 1 1 d .
H21A H 0.1427 -0.6866 0.0810 0.092 Uiso 1 1 calc R
C22 C 0.18986(17) -0.5025(6) 0.1443(2) 0.0792(13) Uani 1 1 d .
H22A H 0.2197 -0.5722 0.1673 0.095 Uiso 1 1 calc R

loop_
_atom_site_aniso_label
_atom_site_aniso_U_11
_atom_site_aniso_U_22
_atom_site_aniso_U_33
_atom_site_aniso_U_23
_atom_site_aniso_U_13
_atom_site_aniso_U_12
Co1 0.03174(19) 0.02659(18) 0.02572(17) 0.00050(15) 0.01369(14) 0.00070(15)
F1 0.0638(13) 0.0818(14) 0.0273(9) -0.0112(9) 0.0073(9) 0.0015(11)
F2 0.0676(13) 0.0583(12) 0.0457(10) 0.0070(9) 0.0244(10) 0.0032(10)
F3 0.0461(11) 0.0874(15) 0.0523(11) 0.0035(11) 0.0174(9) 0.0244(11)
F4 0.0407(11) 0.0884(15) 0.0560(11) -0.0258(11) 0.0216(9) -0.0258(10)
F5 0.0603(12) 0.0550(11) 0.0595(11) -0.0020(10) 0.0346(10) -0.0095(10)
F6 0.0570(12) 0.0834(14) 0.0716(13) -0.0182(11) 0.0480(11) -0.0070(11)
O1 0.0534(13) 0.0432(12) 0.0530(12) -0.0137(10) 0.0334(11) -0.0012(10)
O2 0.0475(13) 0.0471(12) 0.0298(10) -0.0081(9) 0.0108(9) -0.0038(10)
O3 0.0488(13) 0.0439(12) 0.0545(12) -0.0066(10) 0.0349(11) 0.0000(10)
O4 0.0553(14) 0.0446(12) 0.0417(11) -0.0192(10) 0.0209(10) -0.0003(10)
N1 0.0380(13) 0.0309(11) 0.0351(11) 0.0018(10) 0.0199(10) 0.0026(10)
C1 0.0396(16) 0.0407(15) 0.0310(13) -0.0025(13) 0.0183(12) 0.0015(13)
C2 0.059(2) 0.0378(16) 0.0370(15) -0.0082(13) 0.0180(15) 0.0111(14)
C3 0.0478(18) 0.0451(17) 0.0318(14) -0.0035(13) 0.0106(13) 0.0134(14)
C4 0.0400(16) 0.0408(16) 0.0392(14) -0.0086(13) 0.0234(13) -0.0026(12)
C5 0.0310(14) 0.0437(16) 0.0294(13) -0.0101(12) 0.0131(11) -0.0014(12)
C6 0.0387(17) 0.061(2) 0.0324(14) -0.0065(14) 0.0110(13) 0.0029(15)
C7 0.0414(17) 0.062(2) 0.0444(16) -0.0165(16) 0.0258(14) -0.0094(15)
C8 0.0426(17) 0.0441(16) 0.0289(13) -0.0086(12) 0.0182(13) -0.0077(13)
C9 0.0524(18) 0.0396(16) 0.0499(17) -0.0166(14) 0.0323(15) -0.0119(14)
C10 0.0323(14) 0.0406(15) 0.0287(13) -0.0076(12) 0.0144(11) 0.0019(12)
C11 0.0334(14) 0.0440(16) 0.0301(13) -0.0107(12) 0.0166(11) -0.0048(12)
C12 0.0439(17) 0.0429(17) 0.0561(18) -0.0245(15) 0.0297(15) -0.0130(13)
C13 0.0380(15) 0.0328(14) 0.0346(14) -0.0082(12) 0.0150(12) 0.0029(12)
C14 0.0350(15) 0.0405(16) 0.0305(13) -0.0028(12) 0.0121(12) 0.0051(12)
C15 0.0376(15) 0.0383(15) 0.0281(12) -0.0093(12) 0.0135(12) -0.0009(12)
C16 0.0427(17) 0.0503(18) 0.0609(19) -0.0242(16) 0.0343(16) -0.0171(14)
C17 0.0439(17) 0.0453(16) 0.0486(16) -0.0197(14) 0.0297(14) -0.0164(13)
C18 0.042(2) 0.094(3) 0.064(2) -0.008(2) 0.0111(18) 0.014(2)
C19 0.0426(19) 0.056(2) 0.059(2) -0.0116(17) 0.0127(16) 0.0071(16)
C20 0.0481(19) 0.0395(16) 0.0583(19) -0.0046(15) 0.0246(16) 0.0049(14)
C21 0.075(3) 0.048(2) 0.101(3) -0.002(2) 0.043(3) 0.020(2)
C22 0.060(3) 0.085(3) 0.080(3) 0.012(2) 0.029(2) 0.040(2)

loop_
_atom_type_symbol
_atom_type_description
_atom_type_scat_dispersion_real
_atom_type_scat_dispersion_imag
_atom_type_scat_source
C C 0.0033 0.0016 'International Tables Vol C Tables 4.2.6.8 and 6.1.1.4'
H H 0.0000 0.0000 'International Tables Vol C Tables 4.2.6.8 and 6.1.1.4'
N N 0.0061 0.0033 'International Tables Vol C Tables 4.2.6.8 and 6.1.1.4'
O O 0.0106 0.0060 'International Tables Vol C Tables 4.2.6.8 and 6.1.1.4'
F F 0.0171 0.0103 'International Tables Vol C Tables 4.2.6.8 and 6.1.1.4'
Co Co 0.3494 0.9721 'International Tables Vol C Tables 4.2.6.8 and 6.1.1.4'

loop_
_geom_angle_atom_site_label_1
_geom_angle_atom_site_label_2
_geom_angle_atom_site_label_3
_geom_angle
_geom_angle_site_symmetry_1
_geom_angle_site_symmetry_3
O2 Co1 O3 91.67(9) 5 2_545
O2 Co1 O1 89.53(9) 5 6_565
O3 Co1 O1 163.24(9) 2_545 6_565
O2 Co1 N1 103.35(9) 5 .
O3 Co1 N1 102.47(9) 2_545 .
O1 Co1 N1 93.50(9) 6_565 .
O2 Co1 O4 163.53(9) 5 .
O3 Co1 O4 87.38(9) 2_545 .
O1 Co1 O4 86.75(9) 6_565 .
N1 Co1 O4 92.89(9) . .
O2 Co1 Co1 91.04(7) 5 5
O3 Co1 Co1 85.88(6) 2_545 5
O1 Co1 Co1 77.38(6) 6_565 5
N1 Co1 Co1 163.00(7) . 5
O4 Co1 Co1 72.49(7) . 5
C1 O1 Co1 130.9(2) . 6_566
C8 O2 Co1 115.26(18) . 5
C1 O3 Co1 120.70(18) . 2_565
C8 O4 Co1 135.7(2) . .
C20 N1 C19 117.5(3) . .
C20 N1 Co1 121.2(2) . .
C19 N1 Co1 121.3(2) . .
O1 C1 O3 125.1(3) . .
O1 C1 C4 117.0(3) . .
O3 C1 C4 117.9(2) . .
C15 C2 C3 121.0(3) . .
C15 C2 H2A 119.5 . .
C3 C2 H2A 119.5 . .
C10 C3 C2 120.3(3) . .
C10 C3 H3A 119.8 . .
C2 C3 H3A 119.8 . .
C9 C4 C16 118.5(3) . .
C9 C4 C1 120.6(3) . .
C16 C4 C1 120.8(3) . .
C7 C5 C11 113.3(2) . .
C7 C5 C10 106.5(2) . .
C11 C5 C10 111.0(2) . .
C7 C5 C6 107.8(2) . .
C11 C5 C6 105.7(2) . .
C10 C5 C6 112.6(2) . .
F2 C6 F3 107.2(3) . .
F2 C6 F1 106.7(3) . .
F3 C6 F1 107.0(2) . .
F2 C6 C5 111.4(2) . .
F3 C6 C5 113.0(3) . .
F1 C6 C5 111.2(3) . .
F4 C7 F6 106.4(2) . .
F4 C7 F5 106.4(3) . .
F6 C7 F5 106.2(3) . .
F4 C7 C5 113.6(2) . .
F6 C7 C5 112.1(3) . .
F5 C7 C5 111.6(2) . .
O2 C8 O4 125.5(3) . .
O2 C8 C15 117.8(3) . .
O4 C8 C15 116.7(3) . .
C17 C9 C4 120.7(3) . .
C17 C9 H9A 119.6 . .
C4 C9 H9A 119.6 . .
C3 C10 C13 118.4(2) . .
C3 C10 C5 123.5(2) . .
C13 C10 C5 118.0(2) . .
C17 C11 C12 118.5(3) . .
C17 C11 C5 123.3(3) . .
C12 C11 C5 118.0(2) . .
C16 C12 C11 120.9(3) . .
C16 C12 H12A 119.6 . .
C11 C12 H12A 119.6 . .
C14 C13 C10 121.3(3) . .
C14 C13 H13A 119.3 . .
C10 C13 H13A 119.3 . .
C13 C14 C15 119.9(3) . .
C13 C14 H14A 120.0 . .
C15 C14 H14A 120.0 . .
C2 C15 C14 119.0(2) . .
C2 C15 C8 120.4(3) . .
C14 C15 C8 120.6(3) . .
C12 C16 C4 120.7(3) . .
C12 C16 H16A 119.7 . .
C4 C16 H16A 119.7 . .
C9 C17 C11 120.6(3) . .
C9 C17 H17A 119.7 . .
C11 C17 H17A 119.7 . .
C22 C18 C19 118.6(4) . .
C22 C18 H18A 120.7 . .
C19 C18 H18A 120.7 . .
N1 C19 C18 123.0(3) . .
N1 C19 H19A 118.5 . .
C18 C19 H19A 118.5 . .
N1 C20 C21 122.4(3) . .
N1 C20 H20A 118.8 . .
C21 C20 H20A 118.8 . .
C22 C21 C20 119.6(4) . .
C22 C21 H21A 120.2 . .
C20 C21 H21A 120.2 . .
C21 C22 C18 118.9(4) . .
C21 C22 H22A 120.5 . .
C18 C22 H22A 120.5 . .

loop_
_geom_bond_atom_site_label_1
_geom_bond_atom_site_label_2
_geom_bond_distance
_geom_bond_site_symmetry_2
Co1 O2 2.019(2) 5
Co1 O3 2.021(2) 2_545
Co1 O1 2.034(2) 6_565
Co1 N1 2.063(2) .
Co1 O4 2.073(2) .
Co1 Co1 2.8165(9) 5
F1 C6 1.333(3) .
F2 C6 1.329(4) .
F3 C6 1.333(4) .
F4 C7 1.335(3) .
F5 C7 1.337(4) .
F6 C7 1.337(3) .
O1 C1 1.252(3) .
O1 Co1 2.034(2) 6_566
O2 C8 1.250(3) .
O2 Co1 2.019(2) 5
O3 C1 1.257(3) .
O3 Co1 2.021(2) 2_565
O4 C8 1.258(4) .
N1 C20 1.324(4) .
N1 C19 1.336(4) .
C1 C4 1.500(4) .
C2 C15 1.378(4) .
C2 C3 1.387(4) .
C2 H2A 0.9300 .
C3 C10 1.381(4) .
C3 H3A 0.9300 .
C4 C9 1.383(4) .
C4 C16 1.386(4) .
C5 C7 1.541(4) .
C5 C11 1.542(4) .
C5 C10 1.544(3) .
C5 C6 1.554(4) .
C8 C15 1.505(4) .
C9 C17 1.380(4) .
C9 H9A 0.9300 .
C10 C13 1.389(4) .
C11 C17 1.382(4) .
C11 C12 1.385(4) .
C12 C16 1.373(4) .
C12 H12A 0.9300 .
C13 C14 1.380(4) .
C13 H13A 0.9300 .
C14 C15 1.385(4) .
C14 H14A 0.9300 .
C16 H16A 0.9300 .
C17 H17A 0.9300 .
C18 C22 1.365(6) .
C18 C19 1.372(5) .
C18 H18A 0.9300 .
C19 H19A 0.9300 .
C20 C21 1.372(5) .
C20 H20A 0.9300 .
C21 C22 1.355(6) .
C21 H21A 0.9300 .
C22 H22A 0.9300 .
